data_7705863
loop_
_publ_author_name
'Idelson, Celia'
'Webster, Leah'
'Kr\"amer, Tobias'
'Chadwick, F. Mark'

_publ_section_title
;
 Asymmetric bis-PNP pincer complexes of zirconium and hafnium - a measure
 of hemilability.
;
_journal_issue 46
_journal_name_full 'Dalton transactions (Cambridge, England : 2003)'
_journal_page_first 16653
_journal_page_last 16656
_journal_paper_doi 10.1039/d0dt03544k
_journal_volume 49
_journal_year 2020
_chemical_formula_moiety 'C34 H34 Li1 N1 O1 P2'
_chemical_formula_sum 'C34 H34 Li N O P2'
_chemical_formula_weight 541.54
_chemical_melting_point ?
_space_group_IT_number 2
_space_group_name_Hall '-P 1'
_space_group_name_H-M_alt 'P -1'
_symmetry_cell_setting triclinic
_symmetry_space_group_name_Hall '-P 1'
_symmetry_space_group_name_H-M 'P -1'
_atom_sites_solution_hydrogens difmap
_atom_sites_solution_primary other
_audit_creation_date 2020-07-06
_audit_creation_method CRYSTALS_ver_14.61_build_6999
_audit_update_record
;
2020-08-18 deposited with the CCDC.	2020-11-10 downloaded from the CCDC.
;
_cell_angle_alpha 94.396(4)
_cell_angle_beta 105.416(4)
_cell_angle_gamma 114.647(4)
_cell_formula_units_Z 2
_cell_length_a 10.70733(3)
_cell_length_b 10.84431(3)
_cell_length_c 14.74442(3)
_cell_measurement_reflns_used 3783
_cell_measurement_temperature 173
_cell_measurement_theta_max 73
_cell_measurement_theta_min 5
_cell_volume 1465.32(7)
_computing_cell_refinement
; 
 CrysAlisPro (Rigaku Oxford Diffraction, 2017) 
;
_computing_data_collection 'SuperNova, (Oxford Diffraction, 2010)'
_computing_data_reduction
; 
 CrysAlisPro (Rigaku Oxford Diffraction, 2017) 
;
_computing_molecular_graphics 'CAMERON (Watkin et al., 1996)'
_computing_publication_material 'CRYSTALS (Betteridge et al., 2003)'
_computing_structure_refinement 'CRYSTALS (Betteridge et al., 2003)'
_computing_structure_solution 'Superflip (Palatinus & Chapuis, 2007)'
_diffrn_ambient_temperature 173
_diffrn_measured_fraction_theta_full 0.993
_diffrn_measured_fraction_theta_max 0.935
_diffrn_measurement_device Area
_diffrn_measurement_device_type 'Oxford Diffraction SuperNova'
_diffrn_measurement_method \w
_diffrn_radiation_monochromator 'focussing mirrors'
_diffrn_radiation_type 'Cu K\a'
_diffrn_radiation_wavelength 1.54180
_diffrn_reflns_av_R_equivalents 0.027
_diffrn_reflns_av_unetI/netI 0.050
_diffrn_reflns_limit_h_max 12
_diffrn_reflns_limit_h_min -9
_diffrn_reflns_limit_k_max 8
_diffrn_reflns_limit_k_min -13
_diffrn_reflns_limit_l_max 16
_diffrn_reflns_limit_l_min -18
_diffrn_reflns_number 8327
_diffrn_reflns_theta_full 41.086
_diffrn_reflns_theta_max 73.368
_diffrn_reflns_theta_min 4.593
_diffrn_standards_number 0
_exptl_absorpt_coefficient_mu 1.545
_exptl_absorpt_correction_T_max 0.86
_exptl_absorpt_correction_T_min 0.77
_exptl_absorpt_correction_type multi-scan
_exptl_absorpt_process_details
; 
 CrysAlisPro (Rigaku Oxford Diffraction, 2017) 
;
_exptl_crystal_colour 'pale yellow'
_exptl_crystal_density_diffrn 1.227
_exptl_crystal_density_meas ?
_exptl_crystal_density_method 'not measured'
_exptl_crystal_description block
_exptl_crystal_F_000 572
_exptl_crystal_size_max 0.100
_exptl_crystal_size_mid 0.100
_exptl_crystal_size_min 0.100
_refine_diff_density_max 0.50
_refine_diff_density_min -0.47
_refine_ls_extinction_method None
_refine_ls_goodness_of_fit_ref 1.4590
_refine_ls_hydrogen_treatment constr
_refine_ls_matrix_type full
_refine_ls_number_parameters 352
_refine_ls_number_reflns 5524
_refine_ls_number_restraints 0
_refine_ls_R_factor_all 0.0566
_refine_ls_R_factor_gt 0.0433
_refine_ls_shift/su_max 0.0004157
_refine_ls_shift/su_mean 0.0000385
_refine_ls_structure_factor_coef Fsqd
_refine_ls_weighting_details
;
 Method, part 1, Chebychev polynomial, (Watkin, 1994, Prince, 1982) 
 [weight] = 1.0/[A~0~*T~0~(x)+A~1~*T~1~(x) ... +A~n-1~]*T~n-1~(x)] 
 where A~i~ are the Chebychev coefficients listed below and x= Fcalc/Fmax 
 Method = Robust Weighting (Prince, 1982) 
 W = [weight] * [1-(deltaF/6*sigmaF)^2^]^2^ 
 A~i~ are: 
 836. 0.130E+04 722. 245. 34.8 
;
_refine_ls_weighting_scheme calc
_refine_ls_wR_factor_all 0.1005
_refine_ls_wR_factor_gt 0.0850
_refine_ls_wR_factor_ref 0.1005
_reflns_limit_h_max 12
_reflns_limit_h_min -12
_reflns_limit_k_max 13
_reflns_limit_k_min -13
_reflns_limit_l_max 18
_reflns_limit_l_min 0
_reflns_number_gt 4372
_reflns_number_total 5524
_reflns_threshold_expression I>2.0\s(I)
_oxford_diffrn_Wilson_B_factor 2.63
_oxford_diffrn_Wilson_scale 0.02
_oxford_refine_ls_r_factor_ref 0.0566
_oxford_refine_ls_scale 5.19(6)
_oxford_reflns_number_all 5524
_oxford_structure_analysis_title C:\Users\fchadwic\Desktop\solve\FMC2004.cif_
_cod_data_source_file d0dt03544k3.cif
_cod_data_source_block LiPNPPh
_cod_depositor_comments
;
The following automatic conversions were performed:

data item '_chemical_melting_point' value 'not measured' was changed
to '?' -- the value is undefined or not given.

data item '_exptl_crystal_density_meas' value 'not measured' was
changed to '?' -- the value is perceived as not measured.

Automatic conversion script
Id: cif_fix_values 7556 2019-12-06 15:28:31Z antanas 
;
_cod_original_cell_volume 1465.32(8)
_cod_original_sg_symbol_H-M 'P -1 '
_cod_original_formula_sum 'C34 H34 Li1 N1 O1 P2'
_cod_database_code 7705863
_oxford_refine_reflns_threshold_expression_ref I>-3.0\s(I)

loop_
_symmetry_equiv_pos_as_xyz
x,y,z
-x,-y,-z

loop_
_atom_site_label
_atom_site_type_symbol
_atom_site_fract_x
_atom_site_fract_y
_atom_site_fract_z
_atom_site_U_iso_or_equiv
_atom_site_occupancy
_atom_site_adp_type
_atom_site_refinement_flags_posn
_atom_site_refinement_flags_adp
_atom_site_refinement_flags_occupancy
_atom_site_disorder_assembly
_atom_site_disorder_group
_atom_site_attached_hydrogens
P1 P 1.21935(7) 0.86108(6) 1.04753(4) 0.0312 1.0000 Uani . . . . . .
C2 C 1.0282(3) 0.7952(2) 1.04466(16) 0.0323 1.0000 Uani . . . . . .
C3 C 0.9258(2) 0.6632(2) 0.97053(16) 0.0297 1.0000 Uani . . . . . .
N4 N 0.9770(2) 0.59053(19) 0.92297(13) 0.0280 1.0000 Uani . . . . . .
C5 C 0.8553(2) 0.4823(2) 0.85699(15) 0.0292 1.0000 Uani . . . . . .
C6 C 0.8710(3) 0.3896(2) 0.78457(15) 0.0315 1.0000 Uani . . . . . .
P7 P 0.83893(7) 0.43998(6) 0.66585(4) 0.0337 1.0000 Uani . . . . . .
C8 C 0.6394(3) 0.3527(3) 0.61935(16) 0.0366 1.0000 Uani . . . . . .
C9 C 0.5578(3) 0.2089(3) 0.5972(2) 0.0465 1.0000 Uani . . . . . .
C10 C 0.4067(3) 0.1464(4) 0.5663(2) 0.0647 1.0000 Uani . . . . . .
C11 C 0.3360(4) 0.2281(5) 0.5571(2) 0.0711 1.0000 Uani . . . . . .
C12 C 0.4145(4) 0.3713(5) 0.5775(2) 0.0720 1.0000 Uani . . . . . .
C13 C 0.5663(4) 0.4334(3) 0.6078(2) 0.0545 1.0000 Uani . . . . . .
C14 C 0.8751(2) 0.3212(2) 0.59344(16) 0.0329 1.0000 Uani . . . . . .
C15 C 0.9168(3) 0.2236(3) 0.62627(19) 0.0483 1.0000 Uani . . . . . .
C16 C 0.9501(4) 0.1445(4) 0.5673(2) 0.0611 1.0000 Uani . . . . . .
C17 C 0.9397(3) 0.1593(3) 0.4742(2) 0.0536 1.0000 Uani . . . . . .
C18 C 0.8977(3) 0.2549(3) 0.4405(2) 0.0533 1.0000 Uani . . . . . .
C19 C 0.8662(3) 0.3352(3) 0.49930(19) 0.0464 1.0000 Uani . . . . . .
C20 C 0.7294(2) 0.4845(3) 0.86386(17) 0.0347 1.0000 Uani . . . . . .
C21 C 0.7746(3) 0.6014(2) 0.93676(17) 0.0351 1.0000 Uani . . . . . .
C22 C 1.3043(3) 1.0038(2) 1.15388(17) 0.0341 1.0000 Uani . . . . . .
C23 C 1.2604(3) 1.1067(3) 1.1599(2) 0.0496 1.0000 Uani . . . . . .
C24 C 1.3158(3) 1.2053(3) 1.2450(2) 0.0548 1.0000 Uani . . . . . .
C25 C 1.4164(3) 1.2019(3) 1.3248(2) 0.0484 1.0000 Uani . . . . . .
C26 C 1.4649(3) 1.1036(3) 1.31806(19) 0.0480 1.0000 Uani . . . . . .
C27 C 1.4095(3) 1.0043(3) 1.23310(18) 0.0388 1.0000 Uani . . . . . .
C28 C 1.2246(3) 0.9569(2) 0.95034(17) 0.0340 1.0000 Uani . . . . . .
C29 C 1.1040(3) 0.9179(3) 0.86904(18) 0.0417 1.0000 Uani . . . . . .
C30 C 1.1139(4) 0.9893(3) 0.7948(2) 0.0553 1.0000 Uani . . . . . .
C31 C 1.2441(4) 1.0982(3) 0.8000(2) 0.0615 1.0000 Uani . . . . . .
C32 C 1.3648(4) 1.1362(3) 0.8792(2) 0.0619 1.0000 Uani . . . . . .
C33 C 1.3552(3) 1.0660(3) 0.9537(2) 0.0511 1.0000 Uani . . . . . .
O34 O 1.2791(2) 0.6059(3) 0.90312(14) 0.0595 1.0000 Uani . . . . . .
C35 C 1.2561(3) 0.6664(3) 0.82091(19) 0.0425 1.0000 Uani . . . . . .
C36 C 1.2659(3) 0.5781(3) 0.74162(19) 0.0489 1.0000 Uani . . . . . .
C37 C 1.3516(5) 0.5097(5) 0.7947(3) 0.0832 1.0000 Uani . . . . . .
C38 C 1.3738(5) 0.5482(6) 0.8933(3) 0.1089 1.0000 Uani . . . . . .
Li39 Li 1.1642(4) 0.5796(5) 0.9899(3) 0.0366 1.0000 Uani . . . . . .
H21 H 1.0250 0.7782 1.1091 0.0406 1.0000 Uiso R . . . . .
H22 H 0.9979 0.8677 1.0314 0.0409 1.0000 Uiso R . . . . .
H61 H 0.9709 0.4004 0.8083 0.0399 1.0000 Uiso R . . . . .
H62 H 0.8016 0.2910 0.7768 0.0408 1.0000 Uiso R . . . . .
H91 H 0.6097 0.1518 0.6038 0.0577 1.0000 Uiso R . . . . .
H101 H 0.3496 0.0447 0.5514 0.0803 1.0000 Uiso R . . . . .
H111 H 0.2327 0.1837 0.5371 0.0834 1.0000 Uiso R . . . . .
H121 H 0.3665 0.4290 0.5710 0.0858 1.0000 Uiso R . . . . .
H131 H 0.6216 0.5340 0.6211 0.0679 1.0000 Uiso R . . . . .
H151 H 0.9223 0.2086 0.6903 0.0582 1.0000 Uiso R . . . . .
H161 H 0.9774 0.0775 0.5912 0.0732 1.0000 Uiso R . . . . .
H171 H 0.9588 0.0999 0.4336 0.0651 1.0000 Uiso R . . . . .
H181 H 0.8904 0.2654 0.3751 0.0665 1.0000 Uiso R . . . . .
H191 H 0.8392 0.4045 0.4756 0.0586 1.0000 Uiso R . . . . .
H201 H 0.6317 0.4215 0.8255 0.0439 1.0000 Uiso R . . . . .
H211 H 0.7162 0.6363 0.9592 0.0433 1.0000 Uiso R . . . . .
H231 H 1.1899 1.1091 1.1049 0.0613 1.0000 Uiso R . . . . .
H241 H 1.2854 1.2760 1.2484 0.0663 1.0000 Uiso R . . . . .
H251 H 1.4505 1.2686 1.3850 0.0597 1.0000 Uiso R . . . . .
H261 H 1.5385 1.1037 1.3744 0.0589 1.0000 Uiso R . . . . .
H271 H 1.4453 0.9368 1.2282 0.0489 1.0000 Uiso R . . . . .
H291 H 1.0108 0.8400 0.8634 0.0510 1.0000 Uiso R . . . . .
H301 H 1.0305 0.9617 0.7400 0.0689 1.0000 Uiso R . . . . .
H311 H 1.2528 1.1487 0.7495 0.0743 1.0000 Uiso R . . . . .
H321 H 1.4549 1.2128 0.8831 0.0756 1.0000 Uiso R . . . . .
H331 H 1.4388 1.0929 1.0096 0.0644 1.0000 Uiso R . . . . .
H351 H 1.3340 0.7631 0.8364 0.0540 1.0000 Uiso R . . . . .
H352 H 1.1589 0.6653 0.8068 0.0545 1.0000 Uiso R . . . . .
H361 H 1.3172 0.6366 0.7020 0.0606 1.0000 Uiso R . . . . .
H362 H 1.1690 0.5061 0.7007 0.0606 1.0000 Uiso R . . . . .
H371 H 1.4438 0.5396 0.7822 0.1012 1.0000 Uiso R . . . . .
H372 H 1.2948 0.4078 0.7738 0.1023 1.0000 Uiso R . . . . .
H381 H 1.4742 0.6202 0.9226 0.1248 1.0000 Uiso R . . . . .
H382 H 1.3543 0.4672 0.9233 0.1236 1.0000 Uiso R . . . . .

loop_
_atom_site_aniso_label
_atom_site_aniso_U_11
_atom_site_aniso_U_22
_atom_site_aniso_U_33
_atom_site_aniso_U_23
_atom_site_aniso_U_13
_atom_site_aniso_U_12
P1 0.0342(3) 0.0288(3) 0.0290(3) 0.0052(2) 0.0058(2) 0.0158(2)
C2 0.0384(13) 0.0329(12) 0.0275(11) 0.0071(9) 0.0105(10) 0.0183(10)
C3 0.0323(12) 0.0300(11) 0.0277(11) 0.0087(9) 0.0092(9) 0.0148(10)
N4 0.0286(9) 0.0294(9) 0.0251(9) 0.0057(7) 0.0070(7) 0.0134(8)
C5 0.0302(11) 0.0295(11) 0.0255(11) 0.0084(9) 0.0061(9) 0.0128(9)
C6 0.0337(12) 0.0293(11) 0.0243(11) 0.0045(9) 0.0035(9) 0.0116(10)
P7 0.0414(3) 0.0298(3) 0.0270(3) 0.0067(2) 0.0084(2) 0.0153(3)
C8 0.0437(14) 0.0467(14) 0.0244(11) 0.0086(10) 0.0095(10) 0.0259(12)
C9 0.0357(14) 0.0520(16) 0.0512(16) 0.0225(13) 0.0119(12) 0.0189(12)
C10 0.0361(15) 0.082(2) 0.071(2) 0.0376(19) 0.0149(15) 0.0211(16)
C11 0.0449(18) 0.125(3) 0.056(2) 0.030(2) 0.0203(15) 0.046(2)
C12 0.079(2) 0.121(3) 0.0464(18) 0.010(2) 0.0153(17) 0.077(3)
C13 0.066(2) 0.069(2) 0.0371(14) -0.0004(13) 0.0054(13) 0.0473(17)
C14 0.0286(11) 0.0310(12) 0.0305(12) 0.0036(9) 0.0061(9) 0.0083(10)
C15 0.0650(18) 0.0519(16) 0.0325(13) 0.0073(12) 0.0091(13) 0.0352(15)
C16 0.081(2) 0.071(2) 0.0489(17) 0.0094(15) 0.0120(16) 0.0561(19)
C17 0.0492(17) 0.070(2) 0.0465(16) -0.0014(14) 0.0146(13) 0.0348(16)
C18 0.0636(19) 0.066(2) 0.0385(15) 0.0131(14) 0.0249(14) 0.0324(16)
C19 0.0595(18) 0.0514(16) 0.0380(14) 0.0139(12) 0.0198(13) 0.0311(14)
C20 0.0258(11) 0.0385(13) 0.0331(12) 0.0079(10) 0.0068(9) 0.0101(10)
C21 0.0331(12) 0.0381(13) 0.0382(13) 0.0115(10) 0.0139(10) 0.0180(11)
C22 0.0339(12) 0.0290(11) 0.0324(12) 0.0047(10) 0.0056(10) 0.0114(10)
C23 0.0520(17) 0.0427(15) 0.0445(15) -0.0032(12) -0.0026(13) 0.0261(13)
C24 0.0604(19) 0.0439(16) 0.0520(17) -0.0069(13) 0.0027(14) 0.0287(14)
C25 0.0565(17) 0.0368(14) 0.0372(14) -0.0011(11) 0.0097(12) 0.0128(13)
C26 0.0487(16) 0.0404(14) 0.0362(14) 0.0075(11) -0.0023(12) 0.0129(12)
C27 0.0393(13) 0.0334(12) 0.0372(13) 0.0090(10) 0.0041(11) 0.0155(11)
C28 0.0408(13) 0.0336(12) 0.0336(12) 0.0083(10) 0.0145(10) 0.0208(11)
C29 0.0453(15) 0.0449(15) 0.0342(13) 0.0115(11) 0.0126(11) 0.0196(12)
C30 0.070(2) 0.0607(19) 0.0355(14) 0.0188(13) 0.0153(14) 0.0296(16)
C31 0.086(2) 0.060(2) 0.0491(18) 0.0290(15) 0.0341(17) 0.0337(18)
C32 0.066(2) 0.0510(18) 0.066(2) 0.0237(16) 0.0336(18) 0.0153(16)
C33 0.0452(16) 0.0450(16) 0.0526(17) 0.0131(13) 0.0140(13) 0.0117(13)
O34 0.0673(14) 0.1110(18) 0.0413(11) 0.0348(11) 0.0298(10) 0.0677(14)
C35 0.0426(14) 0.0456(15) 0.0432(14) 0.0157(12) 0.0147(12) 0.0222(12)
C36 0.0427(15) 0.0622(18) 0.0386(14) 0.0109(13) 0.0159(12) 0.0195(14)
C37 0.111(3) 0.099(3) 0.076(3) 0.020(2) 0.034(2) 0.079(3)
C38 0.137(4) 0.231(6) 0.076(3) 0.085(3) 0.070(3) 0.162(4)
Li39 0.036(2) 0.047(2) 0.029(2) 0.0077(18) 0.0081(17) 0.0228(19)

loop_
_atom_type_symbol
_atom_type_scat_dispersion_real
_atom_type_scat_dispersion_imag
_atom_type_scat_Cromer_Mann_a1
_atom_type_scat_Cromer_Mann_b1
_atom_type_scat_Cromer_Mann_a2
_atom_type_scat_Cromer_Mann_b2
_atom_type_scat_Cromer_Mann_a3
_atom_type_scat_Cromer_Mann_b3
_atom_type_scat_Cromer_Mann_a4
_atom_type_scat_Cromer_Mann_b4
_atom_type_scat_Cromer_Mann_c
_atom_type_scat_source
C 0.0181 0.0091 2.3100 20.8439 1.0200 10.2075 1.5886 0.5687 0.8650 51.6512 0.2156 'International Tables Vol C 4.2.6.8 and 6.1.1.4'
H 0.0000 0.0000 0.4930 10.5109 0.3229 26.1257 0.1402 3.1424 0.0408 57.7998 0.0030 'International Tables Vol C 4.2.6.8 and 6.1.1.4'
Li 0.0008 0.0003 1.1282 3.9546 0.7508 1.0524 0.6175 85.3905 0.4653 168.2610 0.0377 'International Tables Vol C 4.2.6.8 and 6.1.1.4'
N 0.0311 0.0180 12.2126 0.0057 3.1322 9.8933 2.0125 28.9975 1.1663 0.5826 -11.5290 'International Tables Vol C 4.2.6.8 and 6.1.1.4'
O 0.0492 0.0322 3.0485 13.2771 2.2868 5.7011 1.5463 0.3239 0.8670 32.9089 0.2508 'International Tables Vol C 4.2.6.8 and 6.1.1.4'
P 0.2955 0.4335 6.4345 1.9067 4.1791 27.1570 1.7800 0.5260 1.4908 68.1645 1.1149 'International Tables Vol C 4.2.6.8 and 6.1.1.4'

loop_
_geom_angle_atom_site_label_1
_geom_angle_site_symmetry_1
_geom_angle_atom_site_label_2
_geom_angle_site_symmetry_2
_geom_angle_atom_site_label_3
_geom_angle_site_symmetry_3
_geom_angle
_geom_angle_publ_flag
C2 . P1 . C22 . 98.24(11) yes
C2 . P1 . C28 . 102.72(11) yes
C22 . P1 . C28 . 101.12(11) yes
P1 . C2 . C3 . 113.13(16) yes
P1 . C2 . H21 . 107.9 no
C3 . C2 . H21 . 109.1 no
P1 . C2 . H22 . 108.1 no
C3 . C2 . H22 . 109.7 no
H21 . C2 . H22 . 108.8 no
C2 . C3 . N4 . 121.2(2) yes
C2 . C3 . C21 . 127.8(2) yes
N4 . C3 . C21 . 111.0(2) yes
C3 . N4 . C5 . 105.57(18) yes
N4 . C5 . C6 . 120.1(2) yes
N4 . C5 . C20 . 110.9(2) yes
C6 . C5 . C20 . 128.8(2) yes
C5 . C6 . P7 . 110.35(15) yes
C5 . C6 . H61 . 107.9 no
P7 . C6 . H61 . 109.5 no
C5 . C6 . H62 . 111.0 no
P7 . C6 . H62 . 109.2 no
H61 . C6 . H62 . 108.9 no
C6 . P7 . C8 . 100.34(11) yes
C6 . P7 . C14 . 102.06(11) yes
C8 . P7 . C14 . 99.43(11) yes
P7 . C8 . C9 . 122.8(2) yes
P7 . C8 . C13 . 118.8(2) yes
C9 . C8 . C13 . 118.4(3) yes
C8 . C9 . C10 . 121.2(3) yes
C8 . C9 . H91 . 118.4 no
C10 . C9 . H91 . 120.3 no
C9 . C10 . C11 . 119.5(3) yes
C9 . C10 . H101 . 120.9 no
C11 . C10 . H101 . 119.6 no
C10 . C11 . C12 . 120.5(3) yes
C10 . C11 . H111 . 118.4 no
C12 . C11 . H111 . 121.1 no
C11 . C12 . C13 . 119.7(3) yes
C11 . C12 . H121 . 121.1 no
C13 . C12 . H121 . 119.2 no
C12 . C13 . C8 . 120.6(3) yes
C12 . C13 . H131 . 119.9 no
C8 . C13 . H131 . 119.5 no
P7 . C14 . C15 . 125.31(19) yes
P7 . C14 . C19 . 117.14(19) yes
C15 . C14 . C19 . 117.5(2) yes
C14 . C15 . C16 . 120.8(3) yes
C14 . C15 . H151 . 120.5 no
C16 . C15 . H151 . 118.7 no
C15 . C16 . C17 . 120.9(3) yes
C15 . C16 . H161 . 119.2 no
C17 . C16 . H161 . 119.9 no
C16 . C17 . C18 . 119.0(3) yes
C16 . C17 . H171 . 119.3 no
C18 . C17 . H171 . 121.7 no
C17 . C18 . C19 . 120.3(3) yes
C17 . C18 . H181 . 119.1 no
C19 . C18 . H181 . 120.6 no
C14 . C19 . C18 . 121.5(3) yes
C14 . C19 . H191 . 118.5 no
C18 . C19 . H191 . 119.9 no
C5 . C20 . C21 . 106.4(2) yes
C5 . C20 . H201 . 126.8 no
C21 . C20 . H201 . 126.7 no
C20 . C21 . C3 . 106.2(2) yes
C20 . C21 . H211 . 129.1 no
C3 . C21 . H211 . 124.7 no
P1 . C22 . C23 . 121.98(19) yes
P1 . C22 . C27 . 119.19(19) yes
C23 . C22 . C27 . 118.7(2) yes
C22 . C23 . C24 . 120.8(3) yes
C22 . C23 . H231 . 119.4 no
C24 . C23 . H231 . 119.8 no
C23 . C24 . C25 . 120.1(3) yes
C23 . C24 . H241 . 120.3 no
C25 . C24 . H241 . 119.6 no
C24 . C25 . C26 . 119.4(3) yes
C24 . C25 . H251 . 119.3 no
C26 . C25 . H251 . 121.3 no
C25 . C26 . C27 . 120.7(2) yes
C25 . C26 . H261 . 118.8 no
C27 . C26 . H261 . 120.5 no
C26 . C27 . C22 . 120.2(2) yes
C26 . C27 . H271 . 120.5 no
C22 . C27 . H271 . 119.3 no
P1 . C28 . C29 . 122.05(19) yes
P1 . C28 . C33 . 119.7(2) yes
C29 . C28 . C33 . 118.1(2) yes
C28 . C29 . C30 . 120.4(3) yes
C28 . C29 . H291 . 120.4 no
C30 . C29 . H291 . 119.2 no
C29 . C30 . C31 . 120.5(3) yes
C29 . C30 . H301 . 119.3 no
C31 . C30 . H301 . 120.1 no
C30 . C31 . C32 . 119.6(3) yes
C30 . C31 . H311 . 121.6 no
C32 . C31 . H311 . 118.8 no
C31 . C32 . C33 . 120.1(3) yes
C31 . C32 . H321 . 119.4 no
C33 . C32 . H321 . 120.4 no
C28 . C33 . C32 . 121.2(3) yes
C28 . C33 . H331 . 118.3 no
C32 . C33 . H331 . 120.5 no
C35 . O34 . C38 . 105.8(2) yes
O34 . C35 . C36 . 105.1(2) yes
O34 . C35 . H351 . 108.7 no
C36 . C35 . H351 . 110.9 no
O34 . C35 . H352 . 108.0 no
C36 . C35 . H352 . 113.6 no
H351 . C35 . H352 . 110.2 no
C35 . C36 . C37 . 103.8(2) yes
C35 . C36 . H361 . 110.6 no
C37 . C36 . H361 . 111.1 no
C35 . C36 . H362 . 111.5 no
C37 . C36 . H362 . 109.3 no
H361 . C36 . H362 . 110.3 no
C36 . C37 . C38 . 106.7(3) yes
C36 . C37 . H371 . 110.3 no
C38 . C37 . H371 . 111.4 no
C36 . C37 . H372 . 109.8 no
C38 . C37 . H372 . 108.9 no
H371 . C37 . H372 . 109.6 no
O34 . C38 . C37 . 109.0(3) yes
O34 . C38 . H381 . 108.6 no
C37 . C38 . H381 . 107.0 no
O34 . C38 . H382 . 109.8 no
C37 . C38 . H382 . 110.5 no
H381 . C38 . H382 . 111.8 no

loop_
_geom_bond_atom_site_label_1
_geom_bond_site_symmetry_1
_geom_bond_atom_site_label_2
_geom_bond_site_symmetry_2
_geom_bond_distance
_geom_bond_publ_flag
P1 . C2 . 1.852(2) yes
P1 . C22 . 1.838(2) yes
P1 . C28 . 1.833(2) yes
C2 . C3 . 1.503(3) yes
C2 . H21 . 0.988 no
C2 . H22 . 0.982 no
C3 . N4 . 1.376(3) yes
C3 . C21 . 1.390(3) yes
N4 . C5 . 1.378(3) yes
C5 . C6 . 1.500(3) yes
C5 . C20 . 1.388(3) yes
C6 . P7 . 1.861(2) yes
C6 . H61 . 0.985 no
C6 . H62 . 0.991 no
P7 . C8 . 1.834(3) yes
P7 . C14 . 1.837(2) yes
C8 . C9 . 1.391(4) yes
C8 . C13 . 1.390(4) yes
C9 . C10 . 1.390(4) yes
C9 . H91 . 0.984 no
C10 . C11 . 1.378(5) yes
C10 . H101 . 0.983 no
C11 . C12 . 1.384(5) yes
C11 . H111 . 0.950 no
C12 . C13 . 1.396(5) yes
C12 . H121 . 0.956 no
C13 . H131 . 0.973 no
C14 . C15 . 1.383(4) yes
C14 . C19 . 1.390(3) yes
C15 . C16 . 1.387(4) yes
C15 . H151 . 0.961 no
C16 . C17 . 1.375(4) yes
C16 . H161 . 0.949 no
C17 . C18 . 1.369(4) yes
C17 . H171 . 0.964 no
C18 . C19 . 1.382(4) yes
C18 . H181 . 0.965 no
C19 . H191 . 0.968 no
C20 . C21 . 1.413(3) yes
C20 . H201 . 0.955 no
C21 . H211 . 0.965 no
C22 . C23 . 1.385(4) yes
C22 . C27 . 1.388(3) yes
C23 . C24 . 1.393(4) yes
C23 . H231 . 0.960 no
C24 . C25 . 1.383(4) yes
C24 . H241 . 0.952 no
C25 . C26 . 1.375(4) yes
C25 . H251 . 0.977 no
C26 . C27 . 1.395(4) yes
C26 . H261 . 0.980 no
C27 . H271 . 0.963 no
C28 . C29 . 1.388(3) yes
C28 . C33 . 1.390(4) yes
C29 . C30 . 1.390(4) yes
C29 . H291 . 0.978 no
C30 . C31 . 1.379(4) yes
C30 . H301 . 0.946 no
C31 . C32 . 1.372(5) yes
C31 . H311 . 0.958 no
C32 . C33 . 1.385(4) yes
C32 . H321 . 0.959 no
C33 . H331 . 0.958 no
O34 . C35 . 1.434(3) yes
O34 . C38 . 1.427(4) yes
C35 . C36 . 1.507(4) yes
C35 . H351 . 0.990 no
C35 . H352 . 1.001 no
C36 . C37 . 1.510(4) yes
C36 . H361 . 0.991 no
C36 . H362 . 0.985 no
C37 . C38 . 1.409(5) yes
C37 . H371 . 0.976 no
C37 . H372 . 0.987 no
C38 . H381 . 0.976 no
C38 . H382 . 0.983 no
